data_7026070
loop_
_publ_author_name
'Hartmann, Marco'
'Haji-Abdi, Abdishakur'
'Abersfelder, Kai'
'Haycock, Peter R.'
'White, Andrew J. P.'
'Scheschkewitz, David'

_publ_section_title
;
 Synthesis, characterisation and complexation of phosphino disilenes.
;
_journal_issue 39
_journal_name_full 'Dalton transactions (Cambridge, England : 2003)'
_journal_page_first 9288
_journal_page_last 9295
_journal_paper_doi 10.1039/c0dt00180e
_journal_volume 39
_journal_year 2010
_chemical_formula_moiety 'C45 H69 I Si2'
_chemical_formula_sum 'C45 H69 I Si2'
_chemical_formula_weight 793.08
_chemical_name_common 1-Iodo-1,2,2-tris(2',4',6'-triisopropylphenyl)disilene
_chemical_name_systematic
;
1-Iodo-1,2,2-tris(2',4',6'-triisopropylphenyl)disilene
;
_space_group_IT_number 14
_symmetry_cell_setting monoclinic
_symmetry_space_group_name_Hall '-P 2ybc'
_symmetry_space_group_name_H-M 'P 1 21/c 1'
_atom_sites_solution_hydrogens geom
_atom_sites_solution_primary direct
_atom_sites_solution_secondary difmap
_audit_creation_method SHELXL-97
_cell_angle_alpha 90.00
_cell_angle_beta 98.941(2)
_cell_angle_gamma 90.00
_cell_formula_units_Z 4
_cell_length_a 23.6013(19)
_cell_length_b 10.7701(9)
_cell_length_c 17.9227(14)
_cell_measurement_reflns_used 7404
_cell_measurement_temperature 173(2)
_cell_measurement_theta_max 28.29
_cell_measurement_theta_min 2.33
_cell_volume 4500.4(6)
_computing_cell_refinement 'Bruker SMART'
_computing_data_collection 'Bruker SMART'
_computing_data_reduction SAINT+
_computing_molecular_graphics ORTEP3
_computing_publication_material Pov-Ray
_computing_structure_refinement 'SHELXL-97 (Sheldrick, 1997)'
_computing_structure_solution 'SHELXS-97 (Sheldrick, 1990)'
_diffrn_ambient_temperature 173(2)
_diffrn_measured_fraction_theta_full 0.999
_diffrn_measured_fraction_theta_max 0.999
_diffrn_measurement_device_type 'CCD area detector'
_diffrn_measurement_method 'phi and omega scans'
_diffrn_radiation_monochromator graphite
_diffrn_radiation_source 'fine-focus sealed tube'
_diffrn_radiation_type MoK\a
_diffrn_radiation_wavelength 0.71073
_diffrn_reflns_av_R_equivalents 0.0203
_diffrn_reflns_av_sigmaI/netI 0.0142
_diffrn_reflns_limit_h_max 28
_diffrn_reflns_limit_h_min -26
_diffrn_reflns_limit_k_max 12
_diffrn_reflns_limit_k_min -12
_diffrn_reflns_limit_l_max 21
_diffrn_reflns_limit_l_min -21
_diffrn_reflns_number 43109
_diffrn_reflns_theta_full 25.03
_diffrn_reflns_theta_max 25.03
_diffrn_reflns_theta_min 2.08
_exptl_absorpt_coefficient_mu 0.792
_exptl_absorpt_correction_T_max 0.85
_exptl_absorpt_correction_T_min 0.7165262
_exptl_absorpt_correction_type multi-scan
_exptl_absorpt_process_details SADABS
_exptl_crystal_colour yellow
_exptl_crystal_density_diffrn 1.171
_exptl_crystal_density_method 'not measured'
_exptl_crystal_description irregular
_exptl_crystal_F_000 1680
_exptl_crystal_size_max 0.410
_exptl_crystal_size_mid 0.390
_exptl_crystal_size_min 0.210
_refine_diff_density_max 0.756
_refine_diff_density_min -0.487
_refine_diff_density_rms 0.051
_refine_ls_extinction_method none
_refine_ls_goodness_of_fit_ref 1.049
_refine_ls_hydrogen_treatment constr
_refine_ls_matrix_type full
_refine_ls_number_parameters 481
_refine_ls_number_reflns 7936
_refine_ls_number_restraints 12
_refine_ls_restrained_S_all 1.049
_refine_ls_R_factor_all 0.0373
_refine_ls_R_factor_gt 0.0345
_refine_ls_shift/su_max 0.001
_refine_ls_shift/su_mean 0.000
_refine_ls_structure_factor_coef Fsqd
_refine_ls_weighting_details 'calc w=1/[\s^2^(Fo^2^)+(0.0336P)^2^+4.8614P] where P=(Fo^2^+2Fc^2^)/3'
_refine_ls_weighting_scheme calc
_refine_ls_wR_factor_gt 0.0831
_refine_ls_wR_factor_ref 0.0846
_reflns_number_gt 7337
_reflns_number_total 7936
_reflns_threshold_expression >2sigma(I)
_cod_data_source_file c0dt00180e.txt
_cod_data_source_block sad_p21c
_cod_original_sg_symbol_H-M P2(1)/c
_cod_database_code 7026070

loop_
_symmetry_equiv_pos_as_xyz
'x, y, z'
'-x, y+1/2, -z+1/2'
'-x, -y, -z'
'x, -y-1/2, z-1/2'

loop_
_atom_site_label
_atom_site_type_symbol
_atom_site_fract_x
_atom_site_fract_y
_atom_site_fract_z
_atom_site_U_iso_or_equiv
_atom_site_adp_type
_atom_site_occupancy
_atom_site_symmetry_multiplicity
_atom_site_calc_flag
_atom_site_refinement_flags
_atom_site_disorder_assembly
_atom_site_disorder_group
Si1 Si 0.32854(3) 0.37916(6) 0.92847(4) 0.03038(14) Uani 1 1 d . . .
Si2 Si 0.25161(2) 0.49581(6) 0.91719(3) 0.02828(14) Uani 1 1 d . . .
I1 I 0.371103(8) 0.36324(2) 0.812445(10) 0.05436(8) Uani 1 1 d . . .
C1 C 0.38540(9) 0.3595(2) 1.01305(12) 0.0278(5) Uani 1 1 d . . .
C2 C 0.41287(9) 0.4596(2) 1.05411(12) 0.0292(5) Uani 1 1 d . . .
C3 C 0.45087(10) 0.4347(2) 1.12039(13) 0.0349(5) Uani 1 1 d . . .
H3A H 0.4689 0.5021 1.1489 0.042 Uiso 1 1 calc R . .
C4 C 0.46310(10) 0.3146(2) 1.14579(14) 0.0368(5) Uani 1 1 d . . .
C5 C 0.43725(10) 0.2174(2) 1.10306(14) 0.0376(5) Uani 1 1 d . . .
H5A H 0.4461 0.1347 1.1193 0.045 Uiso 1 1 calc R . .
C6 C 0.39898(9) 0.2366(2) 1.03740(13) 0.0328(5) Uani 1 1 d . . .
C7 C 0.40251(10) 0.5936(2) 1.02912(13) 0.0322(5) Uani 1 1 d . . .
H7A H 0.3833 0.5924 0.9753 0.039 Uiso 1 1 calc R . .
C8 C 0.36155(11) 0.6565(2) 1.07565(17) 0.0451(6) Uani 1 1 d . . .
H8A H 0.3246 0.6129 1.0678 0.068 Uiso 1 1 calc R . .
H8B H 0.3558 0.7431 1.0596 0.068 Uiso 1 1 calc R . .
H8C H 0.3780 0.6536 1.1293 0.068 Uiso 1 1 calc R . .
C9 C 0.45787(11) 0.6682(2) 1.03239(17) 0.0452(6) Uani 1 1 d . . .
H9A H 0.4836 0.6258 1.0028 0.068 Uiso 1 1 calc R . .
H9B H 0.4766 0.6754 1.0850 0.068 Uiso 1 1 calc R . .
H9C H 0.4489 0.7512 1.0115 0.068 Uiso 1 1 calc R . .
C10 C 0.50628(12) 0.2848(3) 1.21596(15) 0.0471(6) Uani 1 1 d . . .
H10A H 0.4915 0.2105 1.2403 0.057 Uiso 1 1 calc R . .
C11 C 0.51413(15) 0.3869(3) 1.27413(16) 0.0581(8) Uani 1 1 d . . .
H11A H 0.4769 0.4085 1.2883 0.087 Uiso 1 1 calc R . .
H11B H 0.5305 0.4601 1.2530 0.087 Uiso 1 1 calc R . .
H11C H 0.5401 0.3585 1.3189 0.087 Uiso 1 1 calc R . .
C12 C 0.56300(13) 0.2479(4) 1.19191(19) 0.0685(9) Uani 1 1 d . . .
H12A H 0.5900 0.2221 1.2364 0.103 Uiso 1 1 calc R . .
H12B H 0.5789 0.3189 1.1679 0.103 Uiso 1 1 calc R . .
H12C H 0.5566 0.1789 1.1559 0.103 Uiso 1 1 calc R . .
C13 C 0.37456(11) 0.1248(2) 0.99103(17) 0.0442(6) Uani 1 1 d . . .
H13A H 0.3421 0.1550 0.9527 0.053 Uiso 1 1 calc R . .
C14 C 0.35078(16) 0.0259(3) 1.0386(2) 0.0782(11) Uani 1 1 d . . .
H14A H 0.3307 -0.0376 1.0053 0.117 Uiso 1 1 calc R . .
H14B H 0.3240 0.0643 1.0683 0.117 Uiso 1 1 calc R . .
H14C H 0.3824 -0.0127 1.0726 0.117 Uiso 1 1 calc R . .
C15 C 0.41907(16) 0.0690(3) 0.9487(2) 0.0777(11) Uani 1 1 d . . .
H15A H 0.4015 0.0028 0.9153 0.117 Uiso 1 1 calc R . .
H15B H 0.4506 0.0345 0.9848 0.117 Uiso 1 1 calc R . .
H15C H 0.4340 0.1335 0.9184 0.117 Uiso 1 1 calc R . .
C16 C 0.20550(9) 0.5167(2) 0.99437(12) 0.0309(5) Uani 1 1 d . . .
C17 C 0.20067(10) 0.4322(3) 1.05322(13) 0.0382(5) Uani 1 1 d . . .
C18 C 0.15537(12) 0.4475(3) 1.09488(14) 0.0481(7) Uani 1 1 d . . .
H18A H 0.1520 0.3904 1.1344 0.058 Uiso 1 1 calc R . .
C19 C 0.11543(11) 0.5422(3) 1.08079(15) 0.0472(7) Uani 1 1 d . . .
C20 C 0.12394(11) 0.6292(3) 1.02789(16) 0.0444(6) Uani 1 1 d . . .
H20A H 0.0986 0.6982 1.0199 0.053 Uiso 1 1 calc R . .
C21 C 0.16834(10) 0.6200(2) 0.98546(13) 0.0353(5) Uani 1 1 d . . .
C22 C 0.24274(12) 0.3274(3) 1.07526(16) 0.0541(8) Uani 1 1 d . . .
H22A H 0.2671 0.3197 1.0345 0.065 Uiso 1 1 calc R . .
C23 C 0.21334(16) 0.2021(3) 1.0816(2) 0.0806(11) Uani 1 1 d . . .
H23A H 0.2425 0.1368 1.0917 0.121 Uiso 1 1 calc R . .
H23B H 0.1881 0.1840 1.0341 0.121 Uiso 1 1 calc R . .
H23C H 0.1907 0.2051 1.1229 0.121 Uiso 1 1 calc R . .
C24 C 0.28242(15) 0.3586(4) 1.1484(2) 0.0832(13) Uani 1 1 d . . .
H24A H 0.3016 0.4380 1.1426 0.125 Uiso 1 1 calc R . .
H24B H 0.3113 0.2931 1.1597 0.125 Uiso 1 1 calc R . .
H24C H 0.2599 0.3648 1.1898 0.125 Uiso 1 1 calc R . .
C25 C 0.06381(14) 0.5523(3) 1.12186(19) 0.0642(9) Uani 1 1 d . . .
H25A H 0.0387 0.6160 1.0927 0.077 Uiso 1 1 calc R . .
C26 C 0.02855(14) 0.4389(3) 1.1162(2) 0.0726(10) Uani 1 1 d . . .
H26A H -0.0055 0.4530 1.1402 0.109 Uiso 1 1 calc R . .
H26B H 0.0510 0.3703 1.1417 0.109 Uiso 1 1 calc R . .
H26C H 0.0166 0.4178 1.0628 0.109 Uiso 1 1 calc R . .
C27 C 0.07828(16) 0.6051(4) 1.1965(2) 0.0704(10) Uani 1 1 d . . .
H27A H 0.0435 0.6132 1.2196 0.106 Uiso 1 1 calc R . .
H27B H 0.0956 0.6872 1.1929 0.106 Uiso 1 1 calc R . .
H27C H 0.1056 0.5507 1.2278 0.106 Uiso 1 1 calc R . .
C28 C 0.17555(11) 0.7256(2) 0.93204(14) 0.0400(6) Uani 1 1 d . . .
H28A H 0.2058 0.6997 0.9018 0.048 Uiso 1 1 calc R . .
C29 C 0.12148(14) 0.7528(4) 0.87631(18) 0.0658(9) Uani 1 1 d . . .
H29A H 0.1098 0.6780 0.8467 0.099 Uiso 1 1 calc R . .
H29B H 0.1291 0.8199 0.8423 0.099 Uiso 1 1 calc R . .
H29C H 0.0907 0.7780 0.9040 0.099 Uiso 1 1 calc R . .
C30 C 0.19780(17) 0.8418(3) 0.97646(19) 0.0657(9) Uani 1 1 d . . .
H30A H 0.2331 0.8215 1.0108 0.098 Uiso 1 1 calc R . .
H30B H 0.1687 0.8715 1.0057 0.098 Uiso 1 1 calc R . .
H30C H 0.2058 0.9067 0.9412 0.098 Uiso 1 1 calc R . .
C31 C 0.20325(9) 0.4892(2) 0.82216(12) 0.0281(5) Uani 1 1 d . A .
C32 C 0.20804(9) 0.5749(2) 0.76401(12) 0.0319(5) Uani 1 1 d . . .
C33 C 0.16420(10) 0.5820(2) 0.70230(12) 0.0358(5) Uani 1 1 d . A .
H33A H 0.1674 0.6409 0.6637 0.043 Uiso 1 1 calc R . .
C34 C 0.11642(10) 0.5071(2) 0.69515(12) 0.0361(5) Uani 1 1 d . . .
C35 C 0.11390(10) 0.4177(2) 0.75010(13) 0.0370(5) Uani 1 1 d . A .
H35A H 0.0823 0.3621 0.7446 0.044 Uiso 1 1 calc R . .
C36 C 0.15630(10) 0.4067(2) 0.81327(12) 0.0318(5) Uani 1 1 d . . .
C37 C 0.26005(11) 0.6578(3) 0.76340(14) 0.0413(6) Uani 1 1 d . . .
H37A H 0.2877 0.6400 0.8103 0.050 Uiso 1 1 calc R . .
C38 C 0.24632(15) 0.7966(3) 0.7626(2) 0.0673(9) Uani 1 1 d . . .
H38A H 0.2272 0.8169 0.8058 0.101 Uiso 1 1 calc R . .
H38B H 0.2210 0.8175 0.7156 0.101 Uiso 1 1 calc R . .
H38C H 0.2820 0.8443 0.7658 0.101 Uiso 1 1 calc R . .
C39 C 0.28973(12) 0.6248(3) 0.69540(15) 0.0582(8) Uani 1 1 d . . .
H39A H 0.2962 0.5350 0.6945 0.087 Uiso 1 1 calc R . .
H39B H 0.3266 0.6682 0.6998 0.087 Uiso 1 1 calc R . .
H39C H 0.2653 0.6501 0.6486 0.087 Uiso 1 1 calc R . .
C40 C 0.0659(5) 0.5251(12) 0.6262(6) 0.0360(19) Uani 0.63(2) 1 d P A 1
H40A H 0.0773 0.5890 0.5908 0.043 Uiso 0.63(2) 1 calc PR A 1
C41 C 0.0139(4) 0.5683(12) 0.6569(6) 0.062(2) Uani 0.63(2) 1 d P A 1
H41A H -0.0174 0.5831 0.6150 0.092 Uiso 0.63(2) 1 calc PR A 1
H41B H 0.0227 0.6456 0.6852 0.092 Uiso 0.63(2) 1 calc PR A 1
H41C H 0.0022 0.5047 0.6905 0.092 Uiso 0.63(2) 1 calc PR A 1
C42 C 0.0542(7) 0.4017(12) 0.5845(8) 0.088(4) Uani 0.63(2) 1 d P A 1
H42A H 0.0884 0.3761 0.5637 0.132 Uiso 0.63(2) 1 calc PR A 1
H42B H 0.0219 0.4117 0.5433 0.132 Uiso 0.63(2) 1 calc PR A 1
H42C H 0.0447 0.3382 0.6197 0.132 Uiso 0.63(2) 1 calc PR A 1
C40A C 0.0730(11) 0.517(3) 0.6356(13) 0.053(3) Uani 0.37(2) 1 d PU A 2
H40B H 0.0778 0.6027 0.6160 0.064 Uiso 0.37(2) 1 calc PR A 2
C41A C 0.0096(7) 0.516(2) 0.6510(9) 0.055(3) Uani 0.37(2) 1 d PU A 2
H41D H 0.0056 0.5739 0.6919 0.083 Uiso 0.37(2) 1 calc PR A 2
H41E H -0.0004 0.4318 0.6658 0.083 Uiso 0.37(2) 1 calc PR A 2
H41F H -0.0161 0.5404 0.6052 0.083 Uiso 0.37(2) 1 calc PR A 2
C42A C 0.0759(6) 0.4351(16) 0.5676(7) 0.056(3) Uani 0.37(2) 1 d PU A 2
H42D H 0.0425 0.4514 0.5289 0.084 Uiso 0.37(2) 1 calc PR A 2
H42E H 0.0758 0.3477 0.5828 0.084 Uiso 0.37(2) 1 calc PR A 2
H42F H 0.1111 0.4532 0.5470 0.084 Uiso 0.37(2) 1 calc PR A 2
C43 C 0.15055(10) 0.3030(2) 0.86896(14) 0.0381(5) Uani 1 1 d . A .
H43A H 0.1837 0.3100 0.9109 0.046 Uiso 1 1 calc R . .
C44 C 0.09555(12) 0.3151(3) 0.90416(17) 0.0552(8) Uani 1 1 d . . .
H44A H 0.0951 0.3960 0.9291 0.083 Uiso 1 1 calc R A .
H44B H 0.0943 0.2488 0.9413 0.083 Uiso 1 1 calc R . .
H44C H 0.0621 0.3083 0.8645 0.083 Uiso 1 1 calc R . .
C45 C 0.15446(18) 0.1769(3) 0.8323(2) 0.0717(10) Uani 1 1 d . . .
H45A H 0.1920 0.1682 0.8160 0.108 Uiso 1 1 calc R A .
H45B H 0.1242 0.1696 0.7885 0.108 Uiso 1 1 calc R . .
H45C H 0.1497 0.1115 0.8689 0.108 Uiso 1 1 calc R . .

loop_
_atom_site_aniso_label
_atom_site_aniso_U_11
_atom_site_aniso_U_22
_atom_site_aniso_U_33
_atom_site_aniso_U_23
_atom_site_aniso_U_13
_atom_site_aniso_U_12
Si1 0.0250(3) 0.0344(3) 0.0307(3) -0.0009(3) 0.0012(2) 0.0029(2)
Si2 0.0217(3) 0.0388(3) 0.0241(3) 0.0046(2) 0.0025(2) 0.0013(2)
I1 0.04845(12) 0.07838(15) 0.03854(11) -0.01085(9) 0.01395(8) 0.00474(9)
C1 0.0215(10) 0.0303(11) 0.0315(11) 0.0010(9) 0.0041(8) 0.0020(8)
C2 0.0269(11) 0.0300(11) 0.0309(11) -0.0006(9) 0.0053(9) 0.0023(9)
C3 0.0362(12) 0.0332(12) 0.0332(12) -0.0029(10) -0.0010(10) -0.0014(10)
C4 0.0342(12) 0.0387(13) 0.0357(13) 0.0043(10) -0.0001(10) 0.0016(10)
C5 0.0360(12) 0.0302(12) 0.0448(14) 0.0081(10) 0.0004(10) 0.0025(10)
C6 0.0261(11) 0.0303(12) 0.0413(13) 0.0009(10) 0.0033(9) -0.0001(9)
C7 0.0340(12) 0.0280(11) 0.0331(12) -0.0021(9) 0.0008(9) 0.0009(9)
C8 0.0421(14) 0.0345(13) 0.0594(17) -0.0082(12) 0.0098(12) 0.0079(11)
C9 0.0435(14) 0.0351(13) 0.0573(17) 0.0034(12) 0.0087(12) -0.0043(11)
C10 0.0516(16) 0.0436(15) 0.0411(14) 0.0092(12) -0.0084(12) -0.0009(12)
C11 0.070(2) 0.0658(19) 0.0339(14) 0.0064(13) -0.0080(13) -0.0006(16)
C12 0.0507(18) 0.082(2) 0.063(2) -0.0081(17) -0.0214(15) 0.0176(16)
C13 0.0376(13) 0.0275(12) 0.0625(17) 0.0000(11) -0.0080(12) -0.0009(10)
C14 0.074(2) 0.0432(18) 0.112(3) 0.0144(19) -0.003(2) -0.0215(16)
C15 0.075(2) 0.056(2) 0.102(3) -0.039(2) 0.012(2) 0.0001(17)
C16 0.0241(10) 0.0439(13) 0.0242(11) -0.0012(9) 0.0023(8) -0.0044(9)
C17 0.0323(12) 0.0525(15) 0.0296(12) 0.0038(11) 0.0039(9) -0.0052(11)
C18 0.0496(16) 0.0661(18) 0.0306(13) 0.0028(12) 0.0125(11) -0.0179(14)
C19 0.0400(14) 0.0594(17) 0.0456(15) -0.0157(13) 0.0170(12) -0.0069(13)
C20 0.0388(14) 0.0485(15) 0.0484(15) -0.0118(12) 0.0143(12) 0.0002(11)
C21 0.0312(12) 0.0436(14) 0.0304(12) -0.0079(10) 0.0026(9) -0.0026(10)
C22 0.0411(15) 0.076(2) 0.0465(16) 0.0299(15) 0.0111(12) 0.0054(14)
C23 0.072(2) 0.067(2) 0.104(3) 0.042(2) 0.019(2) 0.0132(19)
C24 0.0508(19) 0.135(4) 0.059(2) 0.043(2) -0.0053(16) 0.002(2)
C25 0.0544(18) 0.080(2) 0.066(2) -0.0224(17) 0.0334(16) -0.0145(16)
C26 0.0504(18) 0.080(2) 0.095(3) -0.028(2) 0.0341(18) -0.0194(17)
C27 0.072(2) 0.081(2) 0.066(2) -0.0222(18) 0.0361(18) -0.0177(18)
C28 0.0428(14) 0.0393(13) 0.0373(13) -0.0022(11) 0.0043(11) 0.0051(11)
C29 0.0549(18) 0.084(2) 0.0551(18) 0.0089(17) -0.0029(14) 0.0158(17)
C30 0.098(3) 0.0432(17) 0.0559(19) -0.0045(14) 0.0130(18) -0.0096(16)
C31 0.0242(10) 0.0359(12) 0.0242(10) 0.0009(9) 0.0036(8) 0.0031(9)
C32 0.0293(11) 0.0406(13) 0.0264(11) 0.0023(9) 0.0057(9) 0.0011(10)
C33 0.0348(12) 0.0475(14) 0.0251(11) 0.0079(10) 0.0049(9) 0.0028(11)
C34 0.0298(12) 0.0516(15) 0.0261(11) 0.0007(10) 0.0014(9) 0.0050(10)
C35 0.0287(12) 0.0467(14) 0.0343(12) -0.0007(11) 0.0008(9) -0.0048(10)
C36 0.0298(11) 0.0380(12) 0.0275(11) 0.0003(9) 0.0042(9) 0.0005(9)
C37 0.0361(13) 0.0570(16) 0.0300(12) 0.0110(11) 0.0027(10) -0.0100(11)
C38 0.069(2) 0.0564(19) 0.076(2) 0.0155(17) 0.0108(17) -0.0202(16)
C39 0.0393(15) 0.100(3) 0.0368(14) 0.0139(15) 0.0098(12) -0.0145(15)
C40 0.028(3) 0.051(4) 0.023(3) 0.011(2) -0.016(2) 0.005(3)
C41 0.045(4) 0.072(6) 0.062(4) -0.005(4) -0.012(3) 0.022(4)
C42 0.078(7) 0.101(7) 0.070(6) -0.038(5) -0.036(5) 0.035(5)
C40A 0.037(5) 0.085(7) 0.037(5) 0.010(5) 0.001(4) 0.007(5)
C41A 0.034(4) 0.089(7) 0.040(5) 0.009(5) -0.002(3) 0.005(6)
C42A 0.043(5) 0.085(6) 0.036(4) 0.005(4) -0.008(4) 0.010(5)
C43 0.0379(13) 0.0389(13) 0.0352(12) 0.0046(10) -0.0014(10) -0.0074(10)
C44 0.0396(15) 0.076(2) 0.0492(16) 0.0171(15) 0.0047(12) -0.0155(14)
C45 0.108(3) 0.0418(17) 0.062(2) 0.0023(15) 0.0018(19) -0.0006(18)

loop_
_atom_type_symbol
_atom_type_description
_atom_type_scat_dispersion_real
_atom_type_scat_dispersion_imag
_atom_type_scat_source
C C 0.0033 0.0016 'International Tables Vol C Tables 4.2.6.8 and 6.1.1.4'
H H 0.0000 0.0000 'International Tables Vol C Tables 4.2.6.8 and 6.1.1.4'
Si Si 0.0817 0.0704 'International Tables Vol C Tables 4.2.6.8 and 6.1.1.4'
I I -0.4742 1.8119 'International Tables Vol C Tables 4.2.6.8 and 6.1.1.4'

loop_
_geom_angle_atom_site_label_1
_geom_angle_atom_site_label_2
_geom_angle_atom_site_label_3
_geom_angle
C1 Si1 Si2 128.20(7)
C1 Si1 I1 110.00(7)
Si2 Si1 I1 113.86(3)
C31 Si2 C16 108.96(9)
C31 Si2 Si1 115.81(7)
C16 Si2 Si1 124.07(8)
C2 C1 C6 119.5(2)
C2 C1 Si1 123.45(16)
C6 C1 Si1 117.04(16)
C3 C2 C1 118.7(2)
C3 C2 C7 119.0(2)
C1 C2 C7 122.27(19)
C4 C3 C2 122.1(2)
C4 C3 H3A 119.0
C2 C3 H3A 119.0
C5 C4 C3 118.2(2)
C5 C4 C10 118.6(2)
C3 C4 C10 123.1(2)
C4 C5 C6 122.2(2)
C4 C5 H5A 118.9
C6 C5 H5A 118.9
C5 C6 C1 119.3(2)
C5 C6 C13 119.1(2)
C1 C6 C13 121.5(2)
C2 C7 C9 113.01(19)
C2 C7 C8 110.3(2)
C9 C7 C8 110.8(2)
C2 C7 H7A 107.5
C9 C7 H7A 107.5
C8 C7 H7A 107.5
C7 C8 H8A 109.5
C7 C8 H8B 109.5
H8A C8 H8B 109.5
C7 C8 H8C 109.5
H8A C8 H8C 109.5
H8B C8 H8C 109.5
C7 C9 H9A 109.5
C7 C9 H9B 109.5
H9A C9 H9B 109.5
C7 C9 H9C 109.5
H9A C9 H9C 109.5
H9B C9 H9C 109.5
C11 C10 C12 111.6(3)
C11 C10 C4 114.3(2)
C12 C10 C4 109.0(2)
C11 C10 H10A 107.2
C12 C10 H10A 107.2
C4 C10 H10A 107.2
C10 C11 H11A 109.5
C10 C11 H11B 109.5
H11A C11 H11B 109.5
C10 C11 H11C 109.5
H11A C11 H11C 109.5
H11B C11 H11C 109.5
C10 C12 H12A 109.5
C10 C12 H12B 109.5
H12A C12 H12B 109.5
C10 C12 H12C 109.5
H12A C12 H12C 109.5
H12B C12 H12C 109.5
C15 C13 C14 110.3(3)
C15 C13 C6 110.8(2)
C14 C13 C6 112.8(3)
C15 C13 H13A 107.6
C14 C13 H13A 107.6
C6 C13 H13A 107.6
C13 C14 H14A 109.5
C13 C14 H14B 109.5
H14A C14 H14B 109.5
C13 C14 H14C 109.5
H14A C14 H14C 109.5
H14B C14 H14C 109.5
C13 C15 H15A 109.5
C13 C15 H15B 109.5
H15A C15 H15B 109.5
C13 C15 H15C 109.5
H15A C15 H15C 109.5
H15B C15 H15C 109.5
C21 C16 C17 118.2(2)
C21 C16 Si2 115.28(17)
C17 C16 Si2 126.10(18)
C18 C17 C16 118.5(2)
C18 C17 C22 118.1(2)
C16 C17 C22 123.4(2)
C19 C18 C17 122.8(3)
C19 C18 H18A 118.6
C17 C18 H18A 118.6
C20 C19 C18 117.4(2)
C20 C19 C25 120.0(3)
C18 C19 C25 122.5(3)
C19 C20 C21 122.3(3)
C19 C20 H20A 118.9
C21 C20 H20A 118.9
C20 C21 C16 120.2(2)
C20 C21 C28 117.4(2)
C16 C21 C28 122.4(2)
C17 C22 C24 110.5(3)
C17 C22 C23 113.0(2)
C24 C22 C23 110.9(3)
C17 C22 H22A 107.4
C24 C22 H22A 107.4
C23 C22 H22A 107.4
C22 C23 H23A 109.5
C22 C23 H23B 109.5
H23A C23 H23B 109.5
C22 C23 H23C 109.5
H23A C23 H23C 109.5
H23B C23 H23C 109.5
C22 C24 H24A 109.5
C22 C24 H24B 109.5
H24A C24 H24B 109.5
C22 C24 H24C 109.5
H24A C24 H24C 109.5
H24B C24 H24C 109.5
C27 C25 C26 116.1(3)
C27 C25 C19 112.6(3)
C26 C25 C19 113.2(3)
C27 C25 H25A 104.5
C26 C25 H25A 104.5
C19 C25 H25A 104.5
C25 C26 H26A 109.5
C25 C26 H26B 109.5
H26A C26 H26B 109.5
C25 C26 H26C 109.5
H26A C26 H26C 109.5
H26B C26 H26C 109.5
C25 C27 H27A 109.5
C25 C27 H27B 109.5
H27A C27 H27B 109.5
C25 C27 H27C 109.5
H27A C27 H27C 109.5
H27B C27 H27C 109.5
C21 C28 C29 113.3(2)
C21 C28 C30 110.4(2)
C29 C28 C30 111.6(3)
C21 C28 H28A 107.1
C29 C28 H28A 107.1
C30 C28 H28A 107.1
C28 C29 H29A 109.5
C28 C29 H29B 109.5
H29A C29 H29B 109.5
C28 C29 H29C 109.5
H29A C29 H29C 109.5
H29B C29 H29C 109.5
C28 C30 H30A 109.5
C28 C30 H30B 109.5
H30A C30 H30B 109.5
C28 C30 H30C 109.5
H30A C30 H30C 109.5
H30B C30 H30C 109.5
C32 C31 C36 118.76(19)
C32 C31 Si2 122.17(17)
C36 C31 Si2 118.51(16)
C33 C32 C31 119.2(2)
C33 C32 C37 117.6(2)
C31 C32 C37 123.2(2)
C34 C33 C32 122.5(2)
C34 C33 H33A 118.7
C32 C33 H33A 118.7
C40A C34 C33 122.1(13)
C40A C34 C35 120.1(13)
C33 C34 C35 117.8(2)
C33 C34 C40 120.4(5)
C35 C34 C40 121.8(5)
C34 C35 C36 122.1(2)
C34 C35 H35A 118.9
C36 C35 H35A 118.9
C35 C36 C31 119.3(2)
C35 C36 C43 118.1(2)
C31 C36 C43 122.6(2)
C32 C37 C38 113.8(2)
C32 C37 C39 109.8(2)
C38 C37 C39 109.9(2)
C32 C37 H37A 107.7
C38 C37 H37A 107.7
C39 C37 H37A 107.7
C37 C38 H38A 109.5
C37 C38 H38B 109.5
H38A C38 H38B 109.5
C37 C38 H38C 109.5
H38A C38 H38C 109.5
H38B C38 H38C 109.5
C37 C39 H39A 109.5
C37 C39 H39B 109.5
H39A C39 H39B 109.5
C37 C39 H39C 109.5
H39A C39 H39C 109.5
H39B C39 H39C 109.5
C41 C40 C42 110.7(9)
C41 C40 C34 108.2(8)
C42 C40 C34 109.4(8)
C41 C40 H40A 109.5
C42 C40 H40A 109.5
C34 C40 H40A 109.5
C34 C40A C42A 117.5(18)
C34 C40A C41A 118.9(18)
C42A C40A C41A 107.5(18)
C34 C40A H40B 103.6
C42A C40A H40B 103.6
C41A C40A H40B 103.6
C40A C41A H41D 109.5
C40A C41A H41E 109.5
H41D C41A H41E 109.5
C40A C41A H41F 109.5
H41D C41A H41F 109.5
H41E C41A H41F 109.5
C40A C42A H42D 109.5
C40A C42A H42E 109.5
H42D C42A H42E 109.5
C40A C42A H42F 109.5
H42D C42A H42F 109.5
H42E C42A H42F 109.5
C45 C43 C36 110.9(2)
C45 C43 C44 111.5(3)
C36 C43 C44 112.1(2)
C45 C43 H43A 107.4
C36 C43 H43A 107.4
C44 C43 H43A 107.4
C43 C44 H44A 109.5
C43 C44 H44B 109.5
H44A C44 H44B 109.5
C43 C44 H44C 109.5
H44A C44 H44C 109.5
H44B C44 H44C 109.5
C43 C45 H45A 109.5
C43 C45 H45B 109.5
H45A C45 H45B 109.5
C43 C45 H45C 109.5
H45A C45 H45C 109.5
H45B C45 H45C 109.5

loop_
_geom_bond_atom_site_label_1
_geom_bond_atom_site_label_2
_geom_bond_distance
Si1 C1 1.874(2)
Si1 Si2 2.1914(9)
Si1 I1 2.4520(7)
Si2 C31 1.898(2)
Si2 C16 1.902(2)
C1 C2 1.405(3)
C1 C6 1.415(3)
C2 C3 1.399(3)
C2 C7 1.520(3)
C3 C4 1.386(3)
C3 H3A 0.9500
C4 C5 1.382(3)
C4 C10 1.525(3)
C5 C6 1.383(3)
C5 H5A 0.9500
C6 C13 1.525(3)
C7 C9 1.527(3)
C7 C8 1.530(3)
C7 H7A 1.0000
C8 H8A 0.9800
C8 H8B 0.9800
C8 H8C 0.9800
C9 H9A 0.9800
C9 H9B 0.9800
C9 H9C 0.9800
C10 C11 1.507(4)
C10 C12 1.522(4)
C10 H10A 1.0000
C11 H11A 0.9800
C11 H11B 0.9800
C11 H11C 0.9800
C12 H12A 0.9800
C12 H12B 0.9800
C12 H12C 0.9800
C13 C15 1.513(4)
C13 C14 1.525(4)
C13 H13A 1.0000
C14 H14A 0.9800
C14 H14B 0.9800
C14 H14C 0.9800
C15 H15A 0.9800
C15 H15B 0.9800
C15 H15C 0.9800
C16 C21 1.410(3)
C16 C17 1.411(3)
C17 C18 1.406(4)
C17 C22 1.514(4)
C18 C19 1.385(4)
C18 H18A 0.9500
C19 C20 1.370(4)
C19 C25 1.522(4)
C20 C21 1.391(3)
C20 H20A 0.9500
C21 C28 1.513(4)
C22 C24 1.525(5)
C22 C23 1.530(5)
C22 H22A 1.0000
C23 H23A 0.9800
C23 H23B 0.9800
C23 H23C 0.9800
C24 H24A 0.9800
C24 H24B 0.9800
C24 H24C 0.9800
C25 C27 1.445(4)
C25 C26 1.473(5)
C25 H25A 1.0000
C26 H26A 0.9800
C26 H26B 0.9800
C26 H26C 0.9800
C27 H27A 0.9800
C27 H27B 0.9800
C27 H27C 0.9800
C28 C29 1.522(4)
C28 C30 1.532(4)
C28 H28A 1.0000
C29 H29A 0.9800
C29 H29B 0.9800
C29 H29C 0.9800
C30 H30A 0.9800
C30 H30B 0.9800
C30 H30C 0.9800
C31 C32 1.410(3)
C31 C36 1.410(3)
C32 C33 1.394(3)
C32 C37 1.519(3)
C33 C34 1.376(3)
C33 H33A 0.9500
C34 C40A 1.36(2)
C34 C35 1.385(3)
C34 C40 1.590(8)
C35 C36 1.395(3)
C35 H35A 0.9500
C36 C43 1.518(3)
C37 C38 1.529(4)
C37 C39 1.539(4)
C37 H37A 1.0000
C38 H38A 0.9800
C38 H38B 0.9800
C38 H38C 0.9800
C39 H39A 0.9800
C39 H39B 0.9800
C39 H39C 0.9800
C40 C41 1.496(16)
C40 C42 1.529(16)
C40 H40A 1.0000
C41 H41A 0.9800
C41 H41B 0.9800
C41 H41C 0.9800
C42 H42A 0.9800
C42 H42B 0.9800
C42 H42C 0.9800
C40A C42A 1.51(3)
C40A C41A 1.56(3)
C40A H40B 1.0000
C41A H41D 0.9800
C41A H41E 0.9800
C41A H41F 0.9800
C42A H42D 0.9800
C42A H42E 0.9800
C42A H42F 0.9800
C43 C45 1.517(4)
C43 C44 1.535(4)
C43 H43A 1.0000
C44 H44A 0.9800
C44 H44B 0.9800
C44 H44C 0.9800
C45 H45A 0.9800
C45 H45B 0.9800
C45 H45C 0.9800

loop_
_geom_torsion_atom_site_label_1
_geom_torsion_atom_site_label_2
_geom_torsion_atom_site_label_3
_geom_torsion_atom_site_label_4
_geom_torsion
C1 Si1 Si2 C31 -179.13(12)
I1 Si1 Si2 C31 35.39(9)
C1 Si1 Si2 C16 -39.43(13)
I1 Si1 Si2 C16 175.09(9)
Si2 Si1 C1 C2 -49.7(2)
I1 Si1 C1 C2 96.79(18)
Si2 Si1 C1 C6 127.74(16)
I1 Si1 C1 C6 -85.74(18)
C6 C1 C2 C3 -3.2(3)
Si1 C1 C2 C3 174.17(17)
C6 C1 C2 C7 177.0(2)
Si1 C1 C2 C7 -5.6(3)
C1 C2 C3 C4 1.4(3)
C7 C2 C3 C4 -178.8(2)
C2 C3 C4 C5 1.0(4)
C2 C3 C4 C10 177.3(2)
C3 C4 C5 C6 -1.5(4)
C10 C4 C5 C6 -178.0(2)
C4 C5 C6 C1 -0.3(4)
C4 C5 C6 C13 176.8(2)
C2 C1 C6 C5 2.8(3)
Si1 C1 C6 C5 -174.82(18)
C2 C1 C6 C13 -174.3(2)
Si1 C1 C6 C13 8.1(3)
C3 C2 C7 C9 46.6(3)
C1 C2 C7 C9 -133.6(2)
C3 C2 C7 C8 -78.0(3)
C1 C2 C7 C8 101.7(2)
C5 C4 C10 C11 -156.8(3)
C3 C4 C10 C11 26.9(4)
C5 C4 C10 C12 77.5(3)
C3 C4 C10 C12 -98.8(3)
C5 C6 C13 C15 -74.5(3)
C1 C6 C13 C15 102.5(3)
C5 C6 C13 C14 49.7(3)
C1 C6 C13 C14 -133.2(3)
C31 Si2 C16 C21 -55.25(19)
Si1 Si2 C16 C21 162.75(14)
C31 Si2 C16 C17 117.1(2)
Si1 Si2 C16 C17 -24.9(2)
C21 C16 C17 C18 6.6(3)
Si2 C16 C17 C18 -165.51(19)
C21 C16 C17 C22 -171.8(2)
Si2 C16 C17 C22 16.1(4)
C16 C17 C18 C19 -0.2(4)
C22 C17 C18 C19 178.2(3)
C17 C18 C19 C20 -5.3(4)
C17 C18 C19 C25 175.0(3)
C18 C19 C20 C21 4.5(4)
C25 C19 C20 C21 -175.9(2)
C19 C20 C21 C16 1.9(4)
C19 C20 C21 C28 -176.5(2)
C17 C16 C21 C20 -7.5(3)
Si2 C16 C21 C20 165.43(19)
C17 C16 C21 C28 170.8(2)
Si2 C16 C21 C28 -16.2(3)
C18 C17 C22 C24 -73.8(3)
C16 C17 C22 C24 104.6(3)
C18 C17 C22 C23 51.1(4)
C16 C17 C22 C23 -130.6(3)
C20 C19 C25 C27 -100.1(4)
C18 C19 C25 C27 79.5(4)
C20 C19 C25 C26 125.7(3)
C18 C19 C25 C26 -54.7(4)
C20 C21 C28 C29 -55.4(3)
C16 C21 C28 C29 126.2(3)
C20 C21 C28 C30 70.6(3)
C16 C21 C28 C30 -107.8(3)
C16 Si2 C31 C32 120.64(19)
Si1 Si2 C31 C32 -93.86(19)
C16 Si2 C31 C36 -50.7(2)
Si1 Si2 C31 C36 94.82(17)
C36 C31 C32 C33 4.8(3)
Si2 C31 C32 C33 -166.47(18)
C36 C31 C32 C37 -172.8(2)
Si2 C31 C32 C37 15.9(3)
C31 C32 C33 C34 -1.0(4)
C37 C32 C33 C34 176.8(2)
C32 C33 C34 C40A 178.2(14)
C32 C33 C34 C35 -3.2(4)
C32 C33 C34 C40 176.1(6)
C40A C34 C35 C36 -177.9(14)
C33 C34 C35 C36 3.5(4)
C40 C34 C35 C36 -175.8(6)
C34 C35 C36 C31 0.4(4)
C34 C35 C36 C43 -178.1(2)
C32 C31 C36 C35 -4.5(3)
Si2 C31 C36 C35 167.08(18)
C32 C31 C36 C43 173.8(2)
Si2 C31 C36 C43 -14.6(3)
C33 C32 C37 C38 62.2(3)
C31 C32 C37 C38 -120.2(3)
C33 C32 C37 C39 -61.4(3)
C31 C32 C37 C39 116.2(3)
C33 C34 C40 C41 -114.0(9)
C35 C34 C40 C41 65.3(10)
C33 C34 C40 C42 125.4(11)
C35 C34 C40 C42 -55.3(13)
C33 C34 C40A C42A 92(2)
C35 C34 C40A C42A -86(2)
C33 C34 C40A C41A -135.1(18)
C35 C34 C40A C41A 46(3)
C35 C36 C43 C45 64.3(3)
C31 C36 C43 C45 -114.1(3)
C35 C36 C43 C44 -61.0(3)
C31 C36 C43 C44 120.6(3)
